data_7711691
loop_
_publ_author_name
'Huang, Yi'
'Huang, Junben'
'Zhang, Yong'

_publ_section_title
;
 Wide band gap thiophosphates ASrPS<sub>4</sub> (A = Li, Na, K, Rb, Cs):
 cation size effect induced successive structural transformation.
;
_journal_issue 39
_journal_name_full 'Dalton transactions (Cambridge, England : 2003)'
_journal_page_first 15067
_journal_page_last 15073
_journal_paper_doi 10.1039/d2dt02321k
_journal_volume 51
_journal_year 2022
_chemical_formula_moiety 'P Rb S4 Sr'
_chemical_formula_sum 'P Rb S4 Sr'
_chemical_formula_weight 332.30
_space_group_crystal_system orthorhombic
_space_group_IT_number 62
_space_group_name_Hall '-P 2ac 2n'
_space_group_name_H-M_alt 'P n m a'
_atom_sites_solution_primary dual
_audit_creation_date 2022-03-22
_audit_creation_method
;
Olex2 1.3
(compiled 2020.11.12 svn.r5f609507 for OlexSys, GUI svn.r6408)
;
_audit_update_record
;
2022-04-19 deposited with the CCDC.	2022-09-16 downloaded from the CCDC.
;
_cell_angle_alpha 90
_cell_angle_beta 90
_cell_angle_gamma 90
_cell_formula_units_Z 4
_cell_length_a 17.3427(6)
_cell_length_b 6.6969(2)
_cell_length_c 6.5130(2)
_cell_measurement_reflns_used 5196
_cell_measurement_temperature 299.0
_cell_measurement_theta_max 27.49
_cell_measurement_theta_min 3.84
_cell_volume 756.43(4)
_computing_cell_refinement 'SAINT V8.40A (Bruker, 2019)'
_computing_data_reduction 'SAINT V8.40A (Bruker, 2019)'
_computing_molecular_graphics 'Olex2 1.3 (Dolomanov et al., 2009)'
_computing_publication_material 'Olex2 1.3 (Dolomanov et al., 2009)'
_computing_structure_refinement 'XL  (Sheldrick, 2008)'
_computing_structure_solution 'SHELXT 2014/5 (Sheldrick, 2014)'
_diffrn_ambient_temperature 299.0
_diffrn_measured_fraction_theta_full 0.988
_diffrn_measured_fraction_theta_max 0.991
_diffrn_measurement_device_type 'Bruker APEX-II CCD'
_diffrn_measurement_method '\f and \w scans'
_diffrn_radiation_type MoK\a
_diffrn_radiation_wavelength 0.71073
_diffrn_reflns_av_R_equivalents 0.0835
_diffrn_reflns_av_unetI/netI 0.0231
_diffrn_reflns_Laue_measured_fraction_full 0.988
_diffrn_reflns_Laue_measured_fraction_max 0.991
_diffrn_reflns_limit_h_max 22
_diffrn_reflns_limit_h_min -22
_diffrn_reflns_limit_k_max 8
_diffrn_reflns_limit_k_min -8
_diffrn_reflns_limit_l_max 8
_diffrn_reflns_limit_l_min -8
_diffrn_reflns_number 16873
_diffrn_reflns_point_group_measured_fraction_full 0.988
_diffrn_reflns_point_group_measured_fraction_max 0.991
_diffrn_reflns_theta_full 25.242
_diffrn_reflns_theta_max 27.505
_diffrn_reflns_theta_min 3.341
_diffrn_source_current 1.4
_diffrn_source_power 0.07
_diffrn_source_voltage 50.0
_diffrn_standards_number 0
_exptl_absorpt_coefficient_mu 14.721
_exptl_absorpt_correction_T_max 0.7456
_exptl_absorpt_correction_T_min 0.5555
_exptl_absorpt_correction_type numerical
_exptl_absorpt_process_details
;
SADABS-2016/2 (Bruker,2016/2) was used for absorption correction.
wR2(int) was 0.0971 before and 0.0563 after correction.
The Ratio of minimum to maximum transmission is 0.7450.
The \l/2 correction factor is Not present.
;
_exptl_crystal_colour 'clear light colourless'
_exptl_crystal_colour_lustre clear
_exptl_crystal_colour_modifier light
_exptl_crystal_colour_primary colourless
_exptl_crystal_density_diffrn 2.918
_exptl_crystal_description block
_exptl_crystal_F_000 616
_exptl_crystal_size_max 0.13
_exptl_crystal_size_mid 0.12
_exptl_crystal_size_min 0.101
_refine_diff_density_max 1.620
_refine_diff_density_min -1.368
_refine_diff_density_rms 0.089
_refine_ls_extinction_method none
_refine_ls_goodness_of_fit_ref 1.127
_refine_ls_hydrogen_treatment undef
_refine_ls_matrix_type full
_refine_ls_number_parameters 40
_refine_ls_number_reflns 939
_refine_ls_number_restraints 0
_refine_ls_restrained_S_all 1.127
_refine_ls_R_factor_all 0.0225
_refine_ls_R_factor_gt 0.0206
_refine_ls_shift/su_max 0.001
_refine_ls_shift/su_mean 0.000
_refine_ls_structure_factor_coef Fsqd
_refine_ls_weighting_details 'w=1/[\s^2^(Fo^2^)+(0.0092P)^2^+1.3269P] where P=(Fo^2^+2Fc^2^)/3'
_refine_ls_weighting_scheme calc
_refine_ls_wR_factor_gt 0.0458
_refine_ls_wR_factor_ref 0.0464
_reflns_Friedel_coverage 0.000
_reflns_number_gt 885
_reflns_number_total 939
_reflns_threshold_expression 'I > 2\s(I)'
_cod_data_source_file d2dt02321k2.cif
_cod_data_source_block RbSrPS4
_cod_database_code 7711691
_shelx_shelxl_version_number 2016/6
_shelx_space_group_comment
;
The symmetry employed for this shelxl refinement is uniquely defined
by the following loop, which should always be used as a source of
symmetry information in preference to the above space-group names.
They are only intended as comments.
;
_shelx_estimated_absorpt_t_max 0.318
_shelx_estimated_absorpt_t_min 0.251
_olex2_refinement_description
;
;
_olex2_submission_special_instructions 'No special instructions were received'

loop_
_space_group_symop_operation_xyz
'x, y, z'
'-x+1/2, -y, z+1/2'
'-x, y+1/2, -z'
'x+1/2, -y+1/2, -z+1/2'
'-x, -y, -z'
'x-1/2, y, -z-1/2'
'x, -y-1/2, z'
'-x-1/2, y-1/2, z-1/2'

loop_
_atom_site_label
_atom_site_type_symbol
_atom_site_fract_x
_atom_site_fract_y
_atom_site_fract_z
_atom_site_U_iso_or_equiv
_atom_site_adp_type
_atom_site_occupancy
_atom_site_site_symmetry_order
_atom_site_calc_flag
_atom_site_refinement_flags_posn
_atom_site_refinement_flags_adp
_atom_site_refinement_flags_occupancy
_atom_site_disorder_assembly
_atom_site_disorder_group
Sr1 Sr 0.52061(2) 0.750000 0.20859(6) 0.02230(11) Uani 1 2 d S T P . .
Rb1 Rb 0.70958(3) 1.250000 0.49457(9) 0.04372(15) Uani 1 2 d S T P . .
P1 P 0.59667(6) 0.750000 0.72308(15) 0.01719(19) Uani 1 2 d S T P . .
S3 S 0.48101(6) 0.750000 0.65956(16) 0.0260(2) Uani 1 2 d S T P . .
S2 S 0.61909(4) 0.50528(9) 0.89890(11) 0.02319(15) Uani 1 1 d . . . . .
S1 S 0.66281(6) 0.750000 0.46728(16) 0.0242(2) Uani 1 2 d S T P . .

loop_
_atom_site_aniso_label
_atom_site_aniso_U_11
_atom_site_aniso_U_22
_atom_site_aniso_U_33
_atom_site_aniso_U_23
_atom_site_aniso_U_13
_atom_site_aniso_U_12
Sr1 0.02052(18) 0.02525(19) 0.02112(19) 0.000 0.00102(14) 0.000
Rb1 0.0282(2) 0.0267(2) 0.0762(4) 0.000 0.0153(2) 0.000
P1 0.0178(4) 0.0142(4) 0.0196(5) 0.000 0.0011(4) 0.000
S3 0.0164(4) 0.0346(5) 0.0268(5) 0.000 0.0025(4) 0.000
S2 0.0266(3) 0.0147(3) 0.0283(3) 0.0034(2) -0.0014(3) -0.0002(3)
S1 0.0208(5) 0.0269(5) 0.0249(5) 0.000 0.0063(4) 0.000

loop_
_atom_type_symbol
_atom_type_description
_atom_type_scat_dispersion_real
_atom_type_scat_dispersion_imag
_atom_type_scat_source
P P 0.1023 0.0942 'International Tables Vol C Tables 4.2.6.8 and 6.1.1.4'
Rb Rb -0.9393 2.9676 'International Tables Vol C Tables 4.2.6.8 and 6.1.1.4'
S S 0.1246 0.1234 'International Tables Vol C Tables 4.2.6.8 and 6.1.1.4'
Sr Sr -1.5307 3.2498 'International Tables Vol C Tables 4.2.6.8 and 6.1.1.4'

loop_
_geom_angle_atom_site_label_1
_geom_angle_atom_site_label_2
_geom_angle_atom_site_label_3
_geom_angle
_geom_angle_site_symmetry_1
_geom_angle_site_symmetry_3
_geom_angle_publ_flag
Sr1 Sr1 Sr1 100.003(15) 5_665 5_675 ?
P1 Sr1 Sr1 59.286(11) 1_554 5_675 ?
P1 Sr1 Sr1 59.286(11) 1_554 5_665 ?
P1 Sr1 S3 33.52(2) 1_554 1_554 ?
P1 Sr1 S3 103.437(18) 1_554 5_676 ?
P1 Sr1 S3 103.437(18) 1_554 5_666 ?
S3 Sr1 Sr1 153.52(2) 5_676 5_665 ?
S3 Sr1 Sr1 153.52(2) 5_666 5_675 ?
S3 Sr1 Sr1 50.111(8) 1_554 5_665 ?
S3 Sr1 Sr1 53.918(17) 5_666 5_665 ?
S3 Sr1 Sr1 50.111(8) 1_554 5_675 ?
S3 Sr1 Sr1 53.918(17) 5_676 5_675 ?
S3 Sr1 Sr1 124.616(11) . 5_665 ?
S3 Sr1 Sr1 124.616(11) . 5_675 ?
S3 Sr1 P1 170.51(3) . 1_554 ?
S3 Sr1 S3 151.22(4) 5_676 5_666 ?
S3 Sr1 S3 155.97(3) . 1_554 ?
S3 Sr1 S3 75.893(18) . 5_676 ?
S3 Sr1 S3 75.893(18) . 5_666 ?
S3 Sr1 S3 104.029(18) 5_666 1_554 ?
S3 Sr1 S3 104.029(18) 5_676 1_554 ?
S3 Sr1 S2 139.164(19) . 7_574 ?
S3 Sr1 S2 92.45(2) . 5_666 ?
S3 Sr1 S2 92.45(2) . 3_656 ?
S3 Sr1 S2 139.164(19) . 1_554 ?
S2 Sr1 Sr1 45.354(15) 5_666 5_665 ?
S2 Sr1 Sr1 99.033(18) 3_656 5_665 ?
S2 Sr1 Sr1 99.033(18) 5_666 5_675 ?
S2 Sr1 Sr1 45.354(15) 3_656 5_675 ?
S2 Sr1 Sr1 95.183(17) 1_554 5_675 ?
S2 Sr1 Sr1 44.186(14) 1_554 5_665 ?
S2 Sr1 Sr1 44.186(14) 7_574 5_675 ?
S2 Sr1 Sr1 95.183(17) 7_574 5_665 ?
S2 Sr1 P1 35.901(15) 7_574 1_554 ?
S2 Sr1 P1 95.40(2) 3_656 1_554 ?
S2 Sr1 P1 95.40(2) 5_666 1_554 ?
S2 Sr1 P1 35.901(15) 1_554 1_554 ?
S2 Sr1 S3 60.47(2) 3_656 5_676 ?
S2 Sr1 S3 67.936(19) 5_666 1_554 ?
S2 Sr1 S3 67.936(19) 3_656 1_554 ?
S2 Sr1 S3 57.767(19) 1_554 1_554 ?
S2 Sr1 S3 60.47(2) 5_666 5_666 ?
S2 Sr1 S3 69.83(2) 7_574 5_676 ?
S2 Sr1 S3 126.45(2) 5_666 5_676 ?
S2 Sr1 S3 132.53(2) 7_574 5_666 ?
S2 Sr1 S3 126.45(2) 3_656 5_666 ?
S2 Sr1 S3 69.83(2) 1_554 5_666 ?
S2 Sr1 S3 57.767(19) 7_574 1_554 ?
S2 Sr1 S3 132.53(2) 1_554 5_676 ?
S2 Sr1 S2 89.54(2) 3_656 7_574 ?
S2 Sr1 S2 68.27(3) 5_666 3_656 ?
S2 Sr1 S2 89.54(2) 5_666 1_554 ?
S2 Sr1 S2 125.689(16) 5_666 7_574 ?
S2 Sr1 S2 63.60(3) 7_574 1_554 ?
S2 Sr1 S2 125.689(16) 3_656 1_554 ?
S1 Sr1 Sr1 119.056(14) . 5_665 ?
S1 Sr1 Sr1 119.056(14) . 5_675 ?
S1 Sr1 P1 101.69(3) . 1_554 ?
S1 Sr1 S3 135.21(3) . 1_554 ?
S1 Sr1 S3 82.332(18) . 5_666 ?
S1 Sr1 S3 82.332(18) . 5_676 ?
S1 Sr1 S3 68.82(3) . . ?
S1 Sr1 S2 84.97(2) . 7_574 ?
S1 Sr1 S2 141.834(16) . 3_656 ?
S1 Sr1 S2 84.97(2) . 1_554 ?
S1 Sr1 S2 141.834(16) . 5_666 ?
Sr1 Rb1 Rb1 123.354(13) 5_676 2_684 ?
Sr1 Rb1 Rb1 88.149(10) 5_676 2_675 ?
Sr1 Rb1 Rb1 88.149(10) 5_676 2_685 ?
Sr1 Rb1 Rb1 123.354(13) 5_676 2_674 ?
Rb1 Rb1 Rb1 86.725(7) 2_685 2_675 ?
Rb1 Rb1 Rb1 146.58(2) 2_684 2_675 ?
Rb1 Rb1 Rb1 83.789(6) 2_684 2_685 ?
Rb1 Rb1 Rb1 86.726(6) 2_674 2_684 ?
Rb1 Rb1 Rb1 83.789(6) 2_674 2_675 ?
Rb1 Rb1 Rb1 146.58(2) 2_674 2_685 ?
P1 Rb1 Sr1 178.09(2) 2_674 5_676 ?
P1 Rb1 Rb1 55.570(12) 2_674 2_684 ?
P1 Rb1 Rb1 93.241(18) 2_674 2_675 ?
P1 Rb1 Rb1 55.570(12) 2_674 2_674 ?
P1 Rb1 Rb1 93.241(18) 2_674 2_685 ?
S3 Rb1 Sr1 42.735(19) 5_676 5_676 ?
S3 Rb1 Rb1 117.980(17) 5_676 2_685 ?
S3 Rb1 Rb1 117.980(17) 5_676 2_675 ?
S3 Rb1 Rb1 94.648(18) 5_676 2_684 ?
S3 Rb1 Rb1 94.648(18) 5_676 2_674 ?
S3 Rb1 P1 135.35(3) 5_676 2_674 ?
S3 Rb1 S1 142.60(3) 5_676 2_675 ?
S2 Rb1 Sr1 148.633(14) 2_674 5_676 ?
S2 Rb1 Sr1 148.633(14) 8_765 5_676 ?
S2 Rb1 Rb1 63.053(17) 2_674 2_685 ?
S2 Rb1 Rb1 63.053(17) 8_765 2_675 ?
S2 Rb1 Rb1 87.589(17) 2_674 2_674 ?
S2 Rb1 Rb1 101.49(2) 8_765 2_685 ?
S2 Rb1 Rb1 46.023(15) 2_674 2_684 ?
S2 Rb1 Rb1 101.49(2) 2_674 2_675 ?
S2 Rb1 Rb1 87.589(17) 8_765 2_684 ?
S2 Rb1 Rb1 46.023(15) 8_765 2_674 ?
S2 Rb1 P1 32.193(14) 2_674 2_674 ?
S2 Rb1 P1 32.193(14) 8_765 2_674 ?
S2 Rb1 S3 140.50(2) 8_765 5_676 ?
S2 Rb1 S3 140.50(2) 2_674 5_676 ?
S2 Rb1 S2 56.72(2) 2_674 8_765 ?
S2 Rb1 S1 69.14(2) 8_765 2_675 ?
S2 Rb1 S1 69.14(2) 2_674 2_675 ?
S1 Rb1 Sr1 99.87(2) 2_675 5_676 ?
S1 Rb1 Sr1 79.099(17) 1_565 5_676 ?
S1 Rb1 Sr1 79.098(17) . 5_676 ?
S1 Rb1 Rb1 134.396(19) 1_565 2_674 ?
S1 Rb1 Rb1 55.637(19) . 2_675 ?
S1 Rb1 Rb1 140.21(2) . 2_685 ?
S1 Rb1 Rb1 50.709(18) . 2_674 ?
S1 Rb1 Rb1 55.637(19) 1_565 2_685 ?
S1 Rb1 Rb1 44.763(6) 2_675 2_685 ?
S1 Rb1 Rb1 134.396(19) . 2_684 ?
S1 Rb1 Rb1 111.987(16) 2_675 2_674 ?
S1 Rb1 Rb1 111.987(16) 2_675 2_684 ?
S1 Rb1 Rb1 50.709(18) 1_565 2_684 ?
S1 Rb1 Rb1 44.763(6) 2_675 2_675 ?
S1 Rb1 Rb1 140.21(2) 1_565 2_675 ?
S1 Rb1 P1 100.606(18) . 2_674 ?
S1 Rb1 P1 100.605(18) 1_565 2_674 ?
S1 Rb1 P1 82.04(2) 2_675 2_674 ?
S1 Rb1 S3 76.118(19) . 5_676 ?
S1 Rb1 S3 76.119(18) 1_565 5_676 ?
S1 Rb1 S2 130.86(2) . 2_674 ?
S1 Rb1 S2 74.46(2) . 8_765 ?
S1 Rb1 S2 74.46(2) 1_565 2_674 ?
S1 Rb1 S2 130.86(2) 1_565 8_765 ?
S1 Rb1 S1 100.31(2) 1_565 2_675 ?
S1 Rb1 S1 152.15(4) 1_565 . ?
S1 Rb1 S1 100.31(2) . 2_675 ?
Sr1 P1 Rb1 84.89(2) 1_556 2_675 ?
P1 P1 Sr1 0(10) 7_575 1_556 ?
P1 P1 Rb1 0(10) 7_575 2_675 ?
P1 P1 S3 0(10) 7_575 . ?
P1 P1 S2 0(10) 7_575 7_575 ?
P1 P1 S2 0(10) 7_575 . ?
P1 P1 S1 0(10) 7_575 . ?
S3 P1 Sr1 79.01(4) . 1_556 ?
S3 P1 Rb1 163.90(5) . 2_675 ?
S2 P1 Sr1 63.55(3) . 1_556 ?
S2 P1 Sr1 63.55(3) 7_575 1_556 ?
S2 P1 Rb1 64.48(3) 7_575 2_675 ?
S2 P1 Rb1 64.48(3) . 2_675 ?
S2 P1 S3 107.49(4) 7_575 . ?
S2 P1 S3 107.49(4) . . ?
S2 P1 S2 107.15(6) 7_575 . ?
S1 P1 Sr1 168.10(5) . 1_556 ?
S1 P1 Rb1 83.21(4) . 2_675 ?
S1 P1 S3 112.89(6) . . ?
S1 P1 S2 110.78(4) . 7_575 ?
S1 P1 S2 110.78(4) . . ?
Sr1 S3 Sr1 104.107(18) . 5_676 ?
Sr1 S3 Sr1 155.97(3) . 1_556 ?
Sr1 S3 Sr1 75.970(18) 5_666 1_556 ?
Sr1 S3 Sr1 151.22(4) 5_676 5_666 ?
Sr1 S3 Sr1 104.107(18) . 5_666 ?
Sr1 S3 Sr1 75.970(18) 5_676 1_556 ?
Sr1 S3 Rb1 86.26(3) . 5_676 ?
Rb1 S3 Sr1 117.77(3) 5_676 1_556 ?
Rb1 S3 Sr1 93.695(18) 5_676 5_666 ?
Rb1 S3 Sr1 93.695(18) 5_676 5_676 ?
P1 S3 Sr1 87.58(2) . 5_666 ?
P1 S3 Sr1 87.58(2) . 5_676 ?
P1 S3 Sr1 67.48(4) 7_575 1_556 ?
P1 S3 Sr1 87.58(2) 7_575 5_676 ?
P1 S3 Sr1 87.58(2) 7_575 5_666 ?
P1 S3 Sr1 67.48(4) . 1_556 ?
P1 S3 Sr1 88.49(4) 7_575 . ?
P1 S3 Sr1 88.49(4) . . ?
P1 S3 Rb1 174.76(6) 7_575 5_676 ?
P1 S3 Rb1 174.76(6) . 5_676 ?
P1 S3 P1 0.0 7_575 . ?
Sr1 S2 Sr1 90.46(2) 5_666 1_556 ?
Sr1 S2 Rb1 84.825(19) 5_666 1_545 ?
Sr1 S2 Rb1 173.17(3) 5_666 2_675 ?
Sr1 S2 Rb1 171.42(3) 1_556 1_545 ?
Sr1 S2 Rb1 96.06(2) 1_556 2_675 ?
Rb1 S2 Rb1 88.959(18) 2_675 1_545 ?
P1 S2 Sr1 80.55(3) . 1_556 ?
P1 S2 Sr1 80.55(3) 7_575 1_556 ?
P1 S2 Sr1 99.82(4) 7_575 5_666 ?
P1 S2 Sr1 99.82(4) . 5_666 ?
P1 S2 Rb1 93.18(4) . 1_545 ?
P1 S2 Rb1 93.18(4) 7_575 1_545 ?
P1 S2 Rb1 83.32(3) . 2_675 ?
P1 S2 Rb1 83.32(3) 7_575 2_675 ?
P1 S2 P1 0.00(7) 7_575 . ?
Sr1 S1 Rb1 102.896(19) . . ?
Sr1 S1 Rb1 91.37(3) . 2_674 ?
Sr1 S1 Rb1 102.896(19) . 1_545 ?
Rb1 S1 Rb1 84.527(18) . 2_674 ?
Rb1 S1 Rb1 84.527(18) 1_545 2_674 ?
Rb1 S1 Rb1 152.15(4) . 1_545 ?
P1 S1 Sr1 89.79(4) 7_575 . ?
P1 S1 Sr1 89.79(4) . . ?
P1 S1 Rb1 95.21(2) . . ?
P1 S1 Rb1 95.21(2) 7_575 1_545 ?
P1 S1 Rb1 178.84(5) 7_575 2_674 ?
P1 S1 Rb1 95.21(2) . 1_545 ?
P1 S1 Rb1 95.21(2) 7_575 . ?
P1 S1 Rb1 178.84(5) . 2_674 ?
P1 S1 P1 0.00(4) 7_575 . ?

loop_
_geom_bond_atom_site_label_1
_geom_bond_atom_site_label_2
_geom_bond_distance
_geom_bond_site_symmetry_2
_geom_bond_publ_flag
Sr1 Sr1 4.3710(5) 5_665 ?
Sr1 Sr1 4.3710(5) 5_675 ?
Sr1 P1 3.4263(10) 1_554 ?
Sr1 S3 3.0164(11) . ?
Sr1 S3 3.6412(11) 1_554 ?
Sr1 S3 3.4569(3) 5_666 ?
Sr1 S3 3.4569(3) 5_676 ?
Sr1 S2 3.1099(8) 1_554 ?
Sr1 S2 3.0467(8) 5_666 ?
Sr1 S2 3.0467(8) 3_656 ?
Sr1 S2 3.1099(8) 7_574 ?
Sr1 S1 2.9868(11) . ?
Rb1 Rb1 4.8767(3) 2_684 ?
Rb1 Rb1 4.8768(3) 2_685 ?
Rb1 Rb1 4.8767(3) 2_674 ?
Rb1 Rb1 4.8768(3) 2_675 ?
Rb1 P1 3.7970(11) 2_674 ?
Rb1 S3 3.4544(11) 5_676 ?
Rb1 S2 3.4501(8) 2_674 ?
Rb1 S2 3.4501(8) 8_765 ?
Rb1 S1 3.4499(3) . ?
Rb1 S1 3.4498(3) 1_565 ?
Rb1 S1 3.7916(11) 2_675 ?
P1 P1 0.000(3) 7_575 ?
P1 S3 2.0481(14) . ?
P1 S2 2.0368(9) . ?
P1 S2 2.0368(9) 7_575 ?
P1 S1 2.0227(14) . ?
